data_7215679
loop_
_publ_author_name
'Shi, Hua-Yu'
'Dong, Yun-Bo'
'Liu, Ying-Ying'
'Ma, Jian-Fang'

_publ_section_title
;
 Multinuclear coordination polymers based on Ag&#x22EF;Ag interaction:
 syntheses, structures, and luminescence properties
;
_journal_issue 23
_journal_name_full CrystEngComm
_journal_page_first 5110
_journal_paper_doi 10.1039/c4ce00236a
_journal_volume 16
_journal_year 2014
_chemical_formula_moiety 'C74 H58 Ag6 N22 O16'
_chemical_formula_sum 'C74 H58 Ag6 N22 O16'
_chemical_formula_weight 2158.64
_chemical_name_systematic
;
 ?
;
_space_group_IT_number 2
_symmetry_cell_setting triclinic
_symmetry_space_group_name_Hall '-P 1'
_symmetry_space_group_name_H-M 'P -1'
_atom_sites_solution_hydrogens geom
_atom_sites_solution_primary direct
_atom_sites_solution_secondary difmap
_audit_creation_method SHELXL-97
_cell_angle_alpha 107.566(7)
_cell_angle_beta 96.682(5)
_cell_angle_gamma 96.412(6)
_cell_formula_units_Z 2
_cell_length_a 13.0400(8)
_cell_length_b 13.9500(11)
_cell_length_c 22.5400(15)
_cell_measurement_reflns_used 3940
_cell_measurement_temperature 293(2)
_cell_measurement_theta_max 29.1570
_cell_measurement_theta_min 3.0561
_cell_volume 3835.5(5)
_computing_cell_refinement CrysAlis
_computing_data_collection 'CrysAlis (Oxford Diffraction, 2006)'
_computing_data_reduction CrysAlis
_computing_structure_refinement 'SHELXL-97 (Sheldrick, 2008)'
_computing_structure_solution 'SHELXS-97 (Sheldrick, 2008)'
_diffrn_ambient_temperature 293(2)
_diffrn_detector_area_resol_mean 10.2375
_diffrn_measured_fraction_theta_full 0.979
_diffrn_measured_fraction_theta_max 0.979
_diffrn_measurement_device_type 'Oxford Diffraction Gemini R Ultra'
_diffrn_measurement_method '\w scan'
_diffrn_radiation_monochromator graphite
_diffrn_radiation_source 'fine-focus sealed tube'
_diffrn_radiation_type MoK\a
_diffrn_radiation_wavelength 0.71069
_diffrn_reflns_av_R_equivalents 0.0697
_diffrn_reflns_av_sigmaI/netI 0.1534
_diffrn_reflns_limit_h_max 15
_diffrn_reflns_limit_h_min -15
_diffrn_reflns_limit_k_max 16
_diffrn_reflns_limit_k_min -15
_diffrn_reflns_limit_l_max 22
_diffrn_reflns_limit_l_min -27
_diffrn_reflns_number 24313
_diffrn_reflns_theta_full 25.00
_diffrn_reflns_theta_max 25.35
_diffrn_reflns_theta_min 3.10
_exptl_absorpt_coefficient_mu 1.585
_exptl_absorpt_correction_T_max 1.00000
_exptl_absorpt_correction_T_min 0.68136
_exptl_absorpt_correction_type multi-scan
_exptl_absorpt_process_details
; 
CrysAlis (Oxford Diffraction, 2006)
;
_exptl_crystal_colour colourless
_exptl_crystal_density_diffrn 1.869
_exptl_crystal_density_method 'not measured'
_exptl_crystal_description block
_exptl_crystal_F_000 2132
_exptl_crystal_size_max 0.30
_exptl_crystal_size_mid 0.26
_exptl_crystal_size_min 0.22
_refine_diff_density_max 1.579
_refine_diff_density_min -0.778
_refine_diff_density_rms 0.149
_refine_ls_extinction_method none
_refine_ls_goodness_of_fit_ref 0.988
_refine_ls_hydrogen_treatment mixed
_refine_ls_matrix_type full
_refine_ls_number_parameters 1090
_refine_ls_number_reflns 13752
_refine_ls_number_restraints 1629
_refine_ls_restrained_S_all 0.955
_refine_ls_R_factor_all 0.1821
_refine_ls_R_factor_gt 0.0841
_refine_ls_shift/su_max 0.072
_refine_ls_shift/su_mean 0.001
_refine_ls_structure_factor_coef Fsqd
_refine_ls_weighting_details 'calc w=1/[\s^2^(Fo^2^)+(0.0959P)^2^+0.0000P] where P=(Fo^2^+2Fc^2^)/3'
_refine_ls_weighting_scheme calc
_refine_ls_wR_factor_gt 0.1783
_refine_ls_wR_factor_ref 0.2334
_reflns_number_gt 6389
_reflns_number_total 13752
_reflns_threshold_expression >2\s(I)
_cod_data_source_file c4ce00236a2.cif
_cod_data_source_block crystal4
_cod_depositor_comments
;
The following automatic conversions were performed:

'_symmetry_cell_setting' value 'Triclinic' changed to 'triclinic'
according to
/usr/data/users/saulius/crontab/automatic-downloads/rss-feeds/RSC/lib/dictionaries/cif_core.dic
dictionary named 'cif_core.dic' version 2.4.2 from 2011-04-26.

Automatic conversion script
Id: cif_fix_values 2281 2013-09-26 08:29:07Z andrius 

 Adding full bibliography for 7215675--7215683.cif.
;
_cod_original_sg_symbol_H-M p-1
_cod_database_code 7215679

loop_
_symmetry_equiv_pos_as_xyz
'x, y, z'
'-x, -y, -z'

loop_
_atom_site_label
_atom_site_type_symbol
_atom_site_fract_x
_atom_site_fract_y
_atom_site_fract_z
_atom_site_U_iso_or_equiv
_atom_site_adp_type
_atom_site_occupancy
_atom_site_symmetry_multiplicity
_atom_site_calc_flag
_atom_site_refinement_flags
Ag1 Ag 0.02725(8) 0.19516(7) 0.16473(4) 0.0806(3) Uani 1 1 d .
Ag2 Ag 0.23951(6) 0.40585(5) 0.17049(3) 0.0519(2) Uani 1 1 d .
Ag3 Ag 0.18521(5) 0.47699(6) 0.05807(3) 0.0547(2) Uani 1 1 d .
Ag4 Ag 0.17634(7) 0.86086(6) 0.38438(4) 0.0670(2) Uani 1 1 d .
Ag5 Ag -0.08102(6) 0.69284(7) 0.33174(3) 0.0668(2) Uani 1 1 d .
Ag6 Ag -0.12838(6) 0.56272(6) 0.41540(3) 0.0653(2) Uani 1 1 d .
C1 C 0.0602(7) 0.4724(7) 0.2921(4) 0.0527(14) Uani 1 1 d U
C2 C 0.1603(7) 0.5311(7) 0.3053(4) 0.0534(14) Uani 1 1 d U
C3 C 0.1821(7) 0.5977(7) 0.2728(4) 0.0472(14) Uani 1 1 d U
C4 C 0.1011(7) 0.6123(7) 0.2284(4) 0.0488(15) Uani 1 1 d U
C5 C 0.0071(7) 0.5471(7) 0.2133(4) 0.0531(16) Uani 1 1 d U
C6 C -0.0144(7) 0.4771(7) 0.2457(4) 0.0556(15) Uani 1 1 d U
C7 C 0.03530(9) 0.4076(3) 0.33654(8) 0.0649(16) Uani 1 1 d U
H7A H 0.0521 0.4510 0.3801 0.078 Uiso 1 1 calc RD
H7B H -0.0388 0.3812 0.3280 0.078 Uiso 1 1 calc RD
C8 C 0.24054(11) 0.52772(19) 0.35929(11) 0.0607(14) Uani 1 1 d U
H8A H 0.2763 0.5960 0.3823 0.073 Uiso 1 1 calc RD
H8B H 0.2052 0.5018 0.3881 0.073 Uiso 1 1 calc RD
C9 C 0.2891(5) 0.6641(4) 0.2847(2) 0.0564(16) Uani 1 1 d U
H9A H 0.2797 0.7349 0.3008 0.068 Uiso 1 1 calc R
H9B H 0.3335 0.6497 0.3175 0.068 Uiso 1 1 calc RD
C10 C 0.1257(8) 0.6937(7) 0.1982(4) 0.0569(15) Uani 1 1 d U
H10A H 0.2001 0.7190 0.2086 0.068 Uiso 1 1 calc R
H10B H 0.1090 0.6634 0.1527 0.068 Uiso 1 1 calc R
C11 C -0.0700(6) 0.55152(13) 0.15719(14) 0.0583(15) Uani 1 1 d U
H11A H -0.0300 0.5669 0.1266 0.070 Uiso 1 1 calc R
H11B H -0.1111 0.4846 0.1371 0.070 Uiso 1 1 calc RD
C12 C -0.1224(3) 0.4048(2) 0.22392(11) 0.0629(16) Uani 1 1 d U
H12A H -0.1339 0.3763 0.1783 0.075 Uiso 1 1 calc RD
H12B H -0.1192 0.3488 0.2409 0.075 Uiso 1 1 calc RD
C13 C 0.1594(9) 0.3084(8) 0.3752(5) 0.0761(17) Uani 1 1 d U
H13 H 0.1714 0.3479 0.4174 0.091 Uiso 1 1 calc R
C14 C 0.2020(10) 0.2266(8) 0.3493(5) 0.0814(19) Uani 1 1 d U
H14 H 0.2506 0.1989 0.3701 0.098 Uiso 1 1 calc R
C15 C 0.1608(10) 0.1896(8) 0.2854(5) 0.0792(17) Uani 1 1 d U
C16 C 0.1823(10) 0.1057(8) 0.2375(5) 0.0811(18) Uani 1 1 d U
C17 C 0.2523(10) 0.0442(9) 0.2516(6) 0.0900(19) Uani 1 1 d U
H17 H 0.2842 0.0579 0.2930 0.108 Uiso 1 1 calc R
C18 C 0.2733(11) -0.0318(9) 0.2076(6) 0.095(2) Uani 1 1 d U
H18 H 0.3210 -0.0714 0.2179 0.114 Uiso 1 1 calc R
C19 C 0.2296(11) -0.0538(9) 0.1498(6) 0.095(2) Uani 1 1 d U
H19 H 0.2425 -0.1104 0.1187 0.113 Uiso 1 1 calc R
C20 C 0.1610(10) 0.0114(8) 0.1352(6) 0.085(2) Uani 1 1 d U
H20 H 0.1313 -0.0011 0.0935 0.103 Uiso 1 1 calc R
C21 C 0.4057(9) 0.4574(8) 0.3703(5) 0.0799(11) Uani 1 1 d U
H21 H 0.4310 0.4963 0.4120 0.096 Uiso 1 1 calc R
C22 C 0.4499(10) 0.3859(9) 0.3335(5) 0.0869(13) Uani 1 1 d U
H22 H 0.5118 0.3636 0.3443 0.104 Uiso 1 1 calc R
C23 C 0.3844(10) 0.3510(9) 0.2755(5) 0.0809(15) Uani 1 1 d U
C24 C 0.4028(10) 0.2766(9) 0.2172(5) 0.0820(17) Uani 1 1 d U
C25 C 0.4678(10) 0.2052(9) 0.2152(6) 0.0916(19) Uani 1 1 d U
H25 H 0.5058 0.2057 0.2528 0.110 Uiso 1 1 calc R
C26 C 0.4794(10) 0.1347(9) 0.1617(6) 0.094(2) Uani 1 1 d U
H26 H 0.5221 0.0854 0.1613 0.113 Uiso 1 1 calc R
C27 C 0.4236(10) 0.1403(9) 0.1074(6) 0.091(2) Uani 1 1 d U
H27 H 0.4291 0.0947 0.0686 0.110 Uiso 1 1 calc R
C28 C 0.3610(9) 0.2119(8) 0.1105(5) 0.081(2) Uani 1 1 d U
H28 H 0.3257 0.2146 0.0729 0.097 Uiso 1 1 calc R
C29 C 0.4100(7) 0.7260(7) 0.2271(4) 0.0545(17) Uani 1 1 d U
H29 H 0.4238 0.7932 0.2534 0.065 Uiso 1 1 calc R
C30 C 0.4559(7) 0.6874(7) 0.1771(4) 0.0515(18) Uani 1 1 d U
H30 H 0.5081 0.7207 0.1624 0.062 Uiso 1 1 calc R
C31 C 0.4079(7) 0.5848(7) 0.1516(4) 0.0478(16) Uani 1 1 d U
C32 C 0.4296(7) 0.5052(7) 0.0989(4) 0.0502(16) Uani 1 1 d U
C33 C 0.5317(7) 0.4977(7) 0.0880(4) 0.0554(17) Uani 1 1 d U
H33 H 0.5859 0.5471 0.1136 0.066 Uiso 1 1 calc R
C34 C 0.5538(8) 0.4204(7) 0.0410(4) 0.0590(19) Uani 1 1 d U
H34 H 0.6223 0.4151 0.0344 0.071 Uiso 1 1 calc R
C35 C 0.4721(7) 0.3501(7) 0.0035(4) 0.057(2) Uani 1 1 d U
H35 H 0.4840 0.2961 -0.0297 0.068 Uiso 1 1 calc R
C36 C 0.3727(8) 0.3601(7) 0.0153(4) 0.0579(18) Uani 1 1 d U
H36 H 0.3178 0.3112 -0.0101 0.070 Uiso 1 1 calc R
C37 C 0.0126(8) 0.8172(7) 0.1796(4) 0.0556(15) Uani 1 1 d U
H37 H -0.0032 0.7919 0.1359 0.067 Uiso 1 1 calc R
C38 C -0.0164(8) 0.9004(8) 0.2180(4) 0.0636(16) Uani 1 1 d U
H38 H -0.0558 0.9446 0.2056 0.076 Uiso 1 1 calc R
C39 C 0.0221(8) 0.9083(8) 0.2781(4) 0.0637(16) Uani 1 1 d U
C40 C 0.0164(9) 0.9866(8) 0.3376(5) 0.0724(17) Uani 1 1 d U
C41 C -0.0419(9) 1.0640(9) 0.3406(5) 0.0811(18) Uani 1 1 d U
H41 H -0.0794 1.0679 0.3039 0.097 Uiso 1 1 calc R
C42 C -0.0452(10) 1.1341(9) 0.3963(5) 0.088(2) Uani 1 1 d U
H42 H -0.0862 1.1851 0.3983 0.106 Uiso 1 1 calc R
C43 C 0.0116(10) 1.1298(10) 0.4492(6) 0.092(2) Uani 1 1 d U
H43 H 0.0104 1.1781 0.4879 0.111 Uiso 1 1 calc R
C44 C 0.0700(10) 1.0551(9) 0.4455(5) 0.086(2) Uani 1 1 d U
H44 H 0.1075 1.0511 0.4822 0.104 Uiso 1 1 calc R
C45 C -0.2016(7) 0.6501(7) 0.1283(4) 0.0553(18) Uani 1 1 d U
H45 H -0.2067 0.6216 0.0849 0.066 Uiso 1 1 calc R
C46 C -0.2535(8) 0.7237(7) 0.1583(4) 0.0580(17) Uani 1 1 d U
H46 H -0.3005 0.7568 0.1406 0.070 Uiso 1 1 calc R
C47 C -0.2204(8) 0.7390(7) 0.2225(4) 0.0603(15) Uani 1 1 d U
C48 C -0.2464(8) 0.8126(8) 0.2780(5) 0.0673(15) Uani 1 1 d U
C49 C -0.3117(9) 0.8784(8) 0.2752(5) 0.0720(19) Uani 1 1 d U
H49 H -0.3433 0.8782 0.2359 0.086 Uiso 1 1 calc R
C50 C -0.3332(9) 0.9446(8) 0.3270(5) 0.078(2) Uani 1 1 d U
H50 H -0.3790 0.9902 0.3243 0.094 Uiso 1 1 calc R
C51 C -0.2868(9) 0.9437(9) 0.3832(5) 0.0851(19) Uani 1 1 d U
H51 H -0.3032 0.9870 0.4199 0.102 Uiso 1 1 calc R
C52 C -0.2148(9) 0.8789(9) 0.3872(5) 0.0790(15) Uani 1 1 d U
H52 H -0.1802 0.8815 0.4262 0.095 Uiso 1 1 calc R
C53 C -0.3009(8) 0.4354(8) 0.2043(5) 0.0672(19) Uani 1 1 d U
H53 H -0.3168 0.3938 0.1625 0.081 Uiso 1 1 calc R
C54 C -0.3670(8) 0.4907(8) 0.2388(4) 0.069(2) Uani 1 1 d U
H54 H -0.4363 0.4941 0.2254 0.083 Uiso 1 1 calc R
C55 C -0.3092(8) 0.5400(8) 0.2971(4) 0.0659(17) Uani 1 1 d U
C56 C -0.3388(9) 0.6111(9) 0.3518(5) 0.0719(17) Uani 1 1 d U
C57 C -0.4239(9) 0.6590(9) 0.3448(5) 0.0767(17) Uani 1 1 d U
H57 H -0.4642 0.6447 0.3054 0.092 Uiso 1 1 calc R
C58 C -0.4485(9) 0.7291(9) 0.3975(5) 0.0843(19) Uani 1 1 d U
H58 H -0.5070 0.7608 0.3940 0.101 Uiso 1 1 calc R
C59 C -0.3874(9) 0.7509(9) 0.4537(5) 0.0855(19) Uani 1 1 d U
H59 H -0.3992 0.8007 0.4893 0.103 Uiso 1 1 calc R
C60 C -0.3056(9) 0.6952(9) 0.4560(5) 0.080(2) Uani 1 1 d U
H60 H -0.2676 0.7039 0.4953 0.096 Uiso 1 1 calc R
C61 C -0.0092(7) 0.6658(6) -0.0792(4) 0.0476(17) Uani 1 1 d U
C62 C 0.1699(7) 0.6396(7) 0.0104(4) 0.0507(18) Uani 1 1 d U
C63 C 0.0942(7) 0.7313(6) -0.0653(4) 0.0484(17) Uani 1 1 d U
C64 C 0.1744(7) 0.7198(7) -0.0216(4) 0.0495(17) Uani 1 1 d U
C65 C 0.2687(8) 0.7857(7) -0.0107(4) 0.0558(18) Uani 1 1 d U
H65 H 0.3251 0.7823 0.0175 0.067 Uiso 1 1 calc R
C66 C 0.2763(8) 0.8546(7) -0.0420(4) 0.0601(19) Uani 1 1 d U
H66 H 0.3382 0.8996 -0.0342 0.072 Uiso 1 1 calc R
C67 C 0.1987(8) 0.8594(7) -0.0828(4) 0.0605(19) Uani 1 1 d U
H67 H 0.2090 0.9063 -0.1042 0.073 Uiso 1 1 calc R
C68 C 0.0898(7) 0.6856(7) 0.4416(4) 0.0492(15) Uani 1 1 d U
C69 C 0.1953(7) 0.5955(7) 0.5339(4) 0.0528(18) Uani 1 1 d U
C70 C 0.1998(7) 0.7238(7) 0.4753(4) 0.0508(16) Uani 1 1 d U
C71 C 0.2424(7) 0.6835(7) 0.5193(4) 0.0525(16) Uani 1 1 d U
C72 C 0.3405(7) 0.7279(7) 0.5504(4) 0.0584(18) Uani 1 1 d U
H72 H 0.3713 0.7045 0.5817 0.070 Uiso 1 1 calc R
C73 C 0.3959(8) 0.8087(7) 0.5360(4) 0.0600(19) Uani 1 1 d U
H73 H 0.4626 0.8398 0.5570 0.072 Uiso 1 1 calc R
C74 C 0.3462(7) 0.8385(7) 0.4897(4) 0.0546(18) Uani 1 1 d U
H74 H 0.3828 0.8903 0.4789 0.065 Uiso 1 1 calc R
N1 N 0.0942(8) 0.3236(5) 0.3274(3) 0.069(3) Uani 1 1 d .
N2 N 0.0992(6) 0.2521(5) 0.2740(3) 0.053(2) Uani 1 1 d .
N3 N 0.1388(7) 0.0890(6) 0.1792(4) 0.064(2) Uani 1 1 d .
N4 N 0.3171(8) 0.4625(7) 0.3353(4) 0.081(2) Uani 1 1 d U
N5 N 0.3068(6) 0.4034(6) 0.2752(3) 0.052(2) Uani 1 1 d .
N6 N 0.3470(6) 0.2780(5) 0.1632(3) 0.056(2) Uani 1 1 d .
N7 N 0.3415(5) 0.6529(5) 0.2333(3) 0.046(2) Uani 1 1 d .
N8 N 0.3402(5) 0.5651(5) 0.1871(3) 0.0416(19) Uani 1 1 d .
N9 N 0.3512(5) 0.4366(5) 0.0614(3) 0.046(2) Uani 1 1 d .
N10 N 0.0691(5) 0.7782(5) 0.2179(3) 0.0434(19) Uani 1 1 d .
N11 N 0.0775(6) 0.8324(5) 0.2777(3) 0.050(2) Uani 1 1 d .
N12 N 0.0752(8) 0.9853(7) 0.3892(4) 0.084(3) Uani 1 1 d .
N13 N -0.1405(6) 0.6246(5) 0.1724(3) 0.049(2) Uani 1 1 d .
N14 N -0.1501(6) 0.6772(5) 0.2297(3) 0.049(2) Uani 1 1 d .
N15 N -0.1954(7) 0.8119(6) 0.3338(4) 0.068(3) Uani 1 1 d .
N16 N -0.2086(6) 0.4528(6) 0.2426(3) 0.057(2) Uani 1 1 d .
N17 N -0.2112(5) 0.5172(5) 0.2992(3) 0.049(2) Uani 1 1 d .
N18 N -0.2781(6) 0.6312(6) 0.4065(3) 0.062(2) Uani 1 1 d .
N19 N 0.1057(6) 0.8008(5) -0.0955(3) 0.049(2) Uani 1 1 d .
N20 N 0.2521(6) 0.8012(5) 0.4590(3) 0.050(2) Uani 1 1 d .
N21 N 0.3900(7) 0.9872(7) 0.3745(4) 0.075(3) Uani 1 1 d .
N22 N 0.5882(14) -0.0876(10) 0.0909(7) 0.162(6) Uani 1 1 d .
O1 O -0.0745(5) 0.6703(5) -0.1218(3) 0.070(2) Uani 1 1 d .
O2 O -0.0273(5) 0.6086(6) -0.0486(4) 0.083(2) Uani 1 1 d .
O3 O 0.1944(5) 0.5579(5) -0.0224(3) 0.0625(19) Uani 1 1 d .
O4 O 0.1575(8) 0.6619(5) 0.0643(3) 0.092(3) Uani 1 1 d .
O5 O 0.0610(6) 0.7153(6) 0.3960(3) 0.085(3) Uani 1 1 d .
O6 O 0.0375(6) 0.6281(5) 0.4593(3) 0.073(2) Uani 1 1 d .
O7 O 0.1629(6) 0.6118(5) 0.5855(3) 0.074(2) Uani 1 1 d .
O8 O 0.1943(6) 0.5105(5) 0.4973(3) 0.076(2) Uani 1 1 d .
O9 O 0.3613(7) 0.8965(6) 0.3527(4) 0.105(3) Uani 1 1 d .
O10 O 0.3560(9) 1.0381(7) 0.4192(5) 0.131(4) Uani 1 1 d .
O11 O 0.4437(8) 1.0346(9) 0.3462(5) 0.130(4) Uani 1 1 d .
O12 O 0.5482(11) -0.1269(9) 0.1217(6) 0.147(4) Uani 1 1 d U
O13 O 0.5704(18) -0.0541(15) 0.0502(9) 0.114(6) Uani 0.50 1 d PU
O13' O 0.646(3) -0.101(2) 0.0565(14) 0.170(7) Uani 0.50 1 d PU
O14 O 0.6771(16) -0.0524(14) 0.1295(9) 0.225(6) Uani 1 1 d U
O1W O 0.1835(18) 0.7687(16) 0.6969(10) 0.131(6) Uani 0.50 1 d PU
O1W' O 0.267(2) 0.747(2) 0.7084(11) 0.158(7) Uani 0.50 1 d PU
O2W O 0.896(2) -0.1035(19) 0.0232(11) 0.159(7) Uani 0.50 1 d PU
O2W' O 0.840(2) -0.149(2) 0.0495(13) 0.170(7) Uani 0.50 1 d PU

loop_
_atom_site_aniso_label
_atom_site_aniso_U_11
_atom_site_aniso_U_22
_atom_site_aniso_U_33
_atom_site_aniso_U_23
_atom_site_aniso_U_13
_atom_site_aniso_U_12
Ag1 0.0845(6) 0.0915(5) 0.0809(5) 0.0530(4) -0.0049(4) 0.0228(5)
Ag2 0.0483(4) 0.0553(4) 0.0506(4) 0.0195(3) -0.0028(3) 0.0055(3)
Ag3 0.0363(4) 0.0743(4) 0.0595(4) 0.0329(3) 0.0020(3) 0.0065(3)
Ag4 0.0695(5) 0.0729(5) 0.0645(4) 0.0289(4) 0.0043(4) 0.0217(4)
Ag5 0.0570(5) 0.0914(5) 0.0490(4) 0.0213(4) -0.0091(3) 0.0206(4)
Ag6 0.0454(4) 0.0873(5) 0.0662(4) 0.0361(4) -0.0080(3) 0.0073(4)
C1 0.056(2) 0.057(2) 0.049(2) 0.018(2) 0.011(2) 0.025(2)
C2 0.056(2) 0.058(2) 0.049(2) 0.017(2) 0.007(2) 0.025(2)
C3 0.053(2) 0.055(2) 0.041(2) 0.019(2) 0.011(2) 0.022(2)
C4 0.054(2) 0.056(2) 0.042(2) 0.018(2) 0.009(2) 0.026(2)
C5 0.054(3) 0.060(3) 0.047(2) 0.014(2) 0.006(2) 0.026(2)
C6 0.054(2) 0.061(2) 0.051(2) 0.013(2) 0.005(2) 0.026(2)
C7 0.071(3) 0.067(3) 0.059(3) 0.020(2) 0.008(2) 0.022(3)
C8 0.063(2) 0.065(2) 0.054(2) 0.015(2) 0.003(2) 0.028(2)
C9 0.056(3) 0.062(3) 0.051(2) 0.017(2) 0.008(2) 0.014(2)
C10 0.058(2) 0.065(2) 0.051(2) 0.018(2) 0.011(2) 0.023(2)
C11 0.058(2) 0.066(2) 0.051(2) 0.015(2) 0.003(2) 0.028(2)
C12 0.058(3) 0.071(3) 0.058(3) 0.015(2) 0.004(2) 0.024(3)
C13 0.084(3) 0.072(3) 0.069(3) 0.021(2) -0.004(3) 0.020(3)
C14 0.089(3) 0.076(3) 0.076(3) 0.023(3) -0.006(3) 0.022(3)
C15 0.087(3) 0.071(3) 0.076(3) 0.022(3) -0.007(3) 0.024(3)
C16 0.090(3) 0.070(3) 0.080(3) 0.023(3) -0.006(3) 0.023(3)
C17 0.096(3) 0.080(3) 0.086(3) 0.021(3) -0.011(3) 0.024(3)
C18 0.099(3) 0.083(3) 0.094(3) 0.019(3) -0.005(3) 0.024(3)
C19 0.098(4) 0.080(4) 0.095(4) 0.015(4) -0.001(4) 0.024(4)
C20 0.094(4) 0.075(3) 0.085(3) 0.024(3) 0.000(3) 0.021(3)
C21 0.0795(14) 0.081(2) 0.0713(15) 0.0133(13) -0.0077(13) 0.0307(16)
C22 0.0861(13) 0.087(2) 0.0793(15) 0.012(2) -0.0081(15) 0.0387(15)
C23 0.085(2) 0.078(2) 0.0737(15) 0.0128(18) -0.0031(17) 0.036(2)
C24 0.084(3) 0.078(3) 0.078(3) 0.013(3) -0.001(3) 0.035(3)
C25 0.094(3) 0.087(3) 0.085(3) 0.011(3) -0.004(3) 0.039(3)
C26 0.094(3) 0.087(3) 0.089(3) 0.007(3) 0.003(3) 0.037(3)
C27 0.092(4) 0.085(4) 0.084(4) 0.003(4) 0.007(4) 0.031(4)
C28 0.083(3) 0.078(3) 0.074(3) 0.011(3) 0.004(3) 0.028(3)
C29 0.051(3) 0.057(3) 0.056(3) 0.016(3) 0.010(3) 0.012(3)
C30 0.045(3) 0.057(3) 0.054(3) 0.019(3) 0.010(3) 0.007(3)
C31 0.042(3) 0.056(3) 0.051(3) 0.023(2) 0.012(2) 0.009(3)
C32 0.043(3) 0.059(3) 0.052(3) 0.022(2) 0.009(2) 0.009(3)
C33 0.045(3) 0.067(3) 0.055(3) 0.018(3) 0.010(3) 0.014(3)
C34 0.050(3) 0.071(3) 0.057(3) 0.020(3) 0.012(3) 0.014(3)
C35 0.050(3) 0.065(3) 0.055(3) 0.016(3) 0.009(3) 0.014(3)
C36 0.052(3) 0.066(3) 0.054(3) 0.018(3) 0.005(3) 0.014(3)
C37 0.059(2) 0.063(2) 0.049(2) 0.021(2) 0.009(2) 0.022(2)
C38 0.062(3) 0.072(3) 0.057(3) 0.019(2) 0.006(2) 0.023(3)
C39 0.065(3) 0.070(2) 0.057(2) 0.016(2) 0.007(2) 0.026(2)
C40 0.071(3) 0.077(3) 0.065(3) 0.013(3) 0.008(3) 0.029(3)
C41 0.077(3) 0.085(3) 0.073(3) 0.010(3) 0.004(3) 0.030(3)
C42 0.086(3) 0.087(3) 0.081(3) 0.007(3) 0.003(3) 0.033(3)
C43 0.089(4) 0.094(4) 0.080(4) 0.005(4) 0.002(4) 0.030(4)
C44 0.087(3) 0.088(3) 0.074(3) 0.009(3) 0.004(3) 0.029(3)
C45 0.054(3) 0.065(3) 0.048(3) 0.019(3) 0.002(3) 0.023(3)
C46 0.057(3) 0.066(3) 0.054(3) 0.019(3) 0.003(3) 0.024(3)
C47 0.056(2) 0.068(2) 0.056(2) 0.014(2) 0.008(2) 0.026(2)
C48 0.061(2) 0.076(2) 0.062(2) 0.015(2) 0.006(2) 0.026(2)
C49 0.066(3) 0.078(3) 0.068(3) 0.015(3) 0.005(3) 0.025(3)
C50 0.071(3) 0.081(3) 0.077(3) 0.014(3) 0.008(3) 0.028(3)
C51 0.076(3) 0.090(3) 0.076(3) 0.004(3) 0.009(3) 0.026(3)
C52 0.071(2) 0.088(2) 0.071(2) 0.011(2) 0.007(2) 0.026(2)
C53 0.056(3) 0.080(3) 0.059(3) 0.010(3) 0.003(3) 0.021(3)
C54 0.053(3) 0.086(3) 0.063(3) 0.015(3) 0.000(3) 0.020(3)
C55 0.057(3) 0.083(3) 0.058(3) 0.019(3) 0.007(2) 0.023(3)
C56 0.058(3) 0.088(3) 0.065(3) 0.015(3) 0.003(3) 0.025(3)
C57 0.060(3) 0.092(3) 0.070(3) 0.013(3) 0.003(3) 0.024(3)
C58 0.068(3) 0.099(3) 0.075(3) 0.009(3) 0.006(3) 0.026(3)
C59 0.071(3) 0.099(3) 0.075(3) 0.007(3) 0.008(3) 0.026(3)
C60 0.065(3) 0.097(3) 0.070(3) 0.013(3) 0.003(3) 0.024(3)
C61 0.044(3) 0.047(3) 0.053(3) 0.020(3) 0.004(3) 0.005(3)
C62 0.043(3) 0.054(3) 0.052(3) 0.013(3) 0.001(3) 0.009(3)
C63 0.045(3) 0.048(3) 0.052(3) 0.016(3) 0.006(3) 0.007(3)
C64 0.044(3) 0.049(3) 0.052(3) 0.012(3) 0.005(3) 0.006(3)
C65 0.047(3) 0.055(3) 0.061(3) 0.016(3) 0.001(3) 0.007(3)
C66 0.047(3) 0.057(3) 0.068(3) 0.016(3) 0.003(3) -0.006(3)
C67 0.054(3) 0.056(3) 0.066(3) 0.016(3) 0.004(3) 0.001(3)
C68 0.051(3) 0.055(3) 0.046(2) 0.018(2) 0.008(2) 0.023(2)
C69 0.046(3) 0.061(3) 0.053(3) 0.019(3) 0.001(3) 0.019(3)
C70 0.047(3) 0.057(3) 0.047(3) 0.011(2) 0.007(2) 0.020(3)
C71 0.049(3) 0.058(3) 0.049(3) 0.014(2) 0.003(2) 0.018(3)
C72 0.050(3) 0.066(3) 0.056(3) 0.017(3) -0.001(3) 0.018(3)
C73 0.053(3) 0.065(3) 0.058(3) 0.017(3) -0.001(3) 0.013(3)
C74 0.053(3) 0.059(3) 0.049(3) 0.011(3) 0.009(3) 0.014(3)
N1 0.124(8) 0.042(4) 0.043(4) 0.022(3) -0.003(4) 0.017(5)
N2 0.068(5) 0.039(4) 0.049(4) 0.018(3) -0.007(4) 0.005(4)
N3 0.078(6) 0.049(4) 0.068(5) 0.023(4) 0.004(4) 0.023(4)
N4 0.107(2) 0.093(5) 0.047(4) 0.021(4) -0.003(2) 0.056(3)
N5 0.057(5) 0.063(4) 0.037(4) 0.014(3) 0.002(3) 0.033(4)
N6 0.066(5) 0.044(4) 0.065(4) 0.020(4) 0.023(4) 0.019(4)
N7 0.028(4) 0.053(4) 0.056(4) 0.018(3) 0.012(3) -0.007(3)
N8 0.044(4) 0.049(4) 0.031(3) 0.012(3) -0.002(3) 0.013(3)
N9 0.033(4) 0.052(4) 0.048(4) 0.012(3) -0.004(3) 0.012(3)
N10 0.040(4) 0.054(4) 0.040(3) 0.020(3) 0.001(3) 0.015(3)
N11 0.048(4) 0.056(4) 0.047(4) 0.018(3) 0.002(3) 0.009(4)
N12 0.098(7) 0.077(6) 0.056(5) -0.011(5) -0.011(5) 0.050(5)
N13 0.057(5) 0.052(4) 0.037(4) 0.008(3) 0.000(3) 0.030(4)
N14 0.046(4) 0.061(4) 0.026(3) -0.007(3) 0.002(3) 0.013(4)
N15 0.061(5) 0.077(5) 0.057(5) 0.009(4) 0.005(4) 0.013(5)
N16 0.030(4) 0.074(5) 0.059(4) 0.010(4) 0.002(3) 0.009(4)
N17 0.033(4) 0.058(4) 0.045(4) 0.004(4) 0.000(3) 0.002(4)
N18 0.063(5) 0.085(5) 0.036(4) 0.013(4) 0.008(4) 0.019(5)
N19 0.053(5) 0.045(4) 0.056(4) 0.027(3) 0.002(3) 0.010(4)
N20 0.046(4) 0.050(4) 0.044(4) 0.005(3) -0.009(3) 0.011(4)
N21 0.057(6) 0.091(6) 0.068(5) 0.022(5) -0.013(4) 0.011(5)
N22 0.243(14) 0.087(8) 0.159(10) 0.005(8) 0.125(10) 0.039(9)
O1 0.058(4) 0.084(4) 0.058(4) 0.027(3) -0.010(3) -0.020(4)
O2 0.026(4) 0.114(5) 0.129(5) 0.079(4) -0.005(3) -0.005(4)
O3 0.077(5) 0.065(4) 0.062(3) 0.034(3) 0.013(3) 0.038(3)
O4 0.182(8) 0.067(4) 0.032(3) 0.017(3) 0.029(4) 0.021(5)
O5 0.069(5) 0.111(6) 0.068(4) 0.034(4) -0.016(4) -0.001(4)
O6 0.059(4) 0.091(5) 0.074(4) 0.045(4) -0.016(3) 0.001(4)
O7 0.083(5) 0.072(4) 0.071(4) 0.028(4) 0.026(4) 0.001(4)
O8 0.091(5) 0.075(4) 0.070(4) 0.035(4) 0.009(4) 0.022(4)
O9 0.102(6) 0.070(5) 0.110(6) -0.015(5) 0.018(5) -0.002(5)
O10 0.135(8) 0.107(7) 0.114(7) -0.020(6) 0.039(6) 0.011(6)
O11 0.081(7) 0.181(9) 0.138(7) 0.090(7) -0.007(5) -0.021(7)
O12 0.155(7) 0.146(6) 0.146(6) 0.055(5) 0.039(5) 0.015(6)
O13 0.119(8) 0.116(8) 0.115(8) 0.046(6) 0.019(7) 0.021(7)
O13' 0.173(10) 0.167(10) 0.171(10) 0.050(7) 0.039(7) 0.022(7)
O14 0.233(9) 0.229(8) 0.229(8) 0.097(6) 0.031(7) 0.032(7)
O1W 0.130(9) 0.136(8) 0.132(8) 0.043(6) 0.028(7) 0.032(7)
O1W' 0.160(9) 0.187(9) 0.136(9) 0.067(7) 0.023(7) 0.021(7)
O2W 0.158(9) 0.158(9) 0.158(9) 0.046(7) 0.032(7) 0.022(7)
O2W' 0.173(10) 0.168(9) 0.173(9) 0.059(7) 0.025(7) 0.032(7)

loop_
_atom_type_symbol
_atom_type_description
_atom_type_scat_dispersion_real
_atom_type_scat_dispersion_imag
_atom_type_scat_source
C C 0.0033 0.0016 'International Tables Vol C Tables 4.2.6.8 and 6.1.1.4'
H H 0.0000 0.0000 'International Tables Vol C Tables 4.2.6.8 and 6.1.1.4'
N N 0.0061 0.0033 'International Tables Vol C Tables 4.2.6.8 and 6.1.1.4'
O O 0.0106 0.0060 'International Tables Vol C Tables 4.2.6.8 and 6.1.1.4'
Ag Ag -0.8971 1.1015 'International Tables Vol C Tables 4.2.6.8 and 6.1.1.4'

loop_
_geom_angle_atom_site_label_1
_geom_angle_atom_site_label_2
_geom_angle_atom_site_label_3
_geom_angle
_geom_angle_site_symmetry_1
_geom_angle_site_symmetry_3
N19 Ag1 N3 139.4(3) 2_565 .
N19 Ag1 N2 144.2(3) 2_565 .
N3 Ag1 N2 72.8(3) . .
N19 Ag1 O1 71.1(2) 2_565 2_565
N3 Ag1 O1 122.0(3) . 2_565
N2 Ag1 O1 108.2(2) . 2_565
O1 Ag2 N8 135.0(3) 2_565 .
O1 Ag2 N6 108.4(3) 2_565 .
N8 Ag2 N6 111.0(3) . .
O1 Ag2 N5 121.5(3) 2_565 .
N8 Ag2 N5 92.3(2) . .
N6 Ag2 N5 69.9(2) . .
O1 Ag2 Ag3 71.48(18) 2_565 .
N8 Ag2 Ag3 70.64(16) . .
N6 Ag2 Ag3 119.76(19) . .
N5 Ag2 Ag3 162.34(18) . .
O2 Ag3 N9 134.7(3) 2_565 .
O2 Ag3 O3 111.3(3) 2_565 .
N9 Ag3 O3 96.8(2) . .
O2 Ag3 Ag2 85.5(2) 2_565 .
N9 Ag3 Ag2 70.03(19) . .
O3 Ag3 Ag2 163.19(16) . .
N20 Ag4 N12 132.4(3) . .
N20 Ag4 O5 68.3(3) . .
N12 Ag4 O5 105.7(3) . .
N20 Ag4 N11 151.1(2) . .
N12 Ag4 N11 70.9(3) . .
O5 Ag4 N11 90.6(2) . .
O5 Ag5 N14 144.6(3) . .
O5 Ag5 N15 126.0(3) . .
N14 Ag5 N15 71.0(3) . .
O5 Ag5 Ag6 74.7(2) . .
N14 Ag5 Ag6 131.72(19) . .
N15 Ag5 Ag6 112.9(2) . .
O6 Ag6 N18 133.8(3) . .
O6 Ag6 O7 109.3(3) . 2_566
N18 Ag6 O7 112.2(3) . 2_566
O6 Ag6 N17 128.1(2) . .
N18 Ag6 N17 69.0(2) . .
O7 Ag6 N17 92.8(2) 2_566 .
O6 Ag6 Ag5 81.56(19) . .
N18 Ag6 Ag5 77.7(2) . .
O7 Ag6 Ag5 142.66(16) 2_566 .
N17 Ag6 Ag5 55.88(17) . .
C6 C1 C2 121.5(9) . .
C6 C1 C7 121.3(8) . .
C2 C1 C7 117.0(7) . .
C3 C2 C1 119.4(9) . .
C3 C2 C8 120.1(7) . .
C1 C2 C8 120.3(8) . .
C2 C3 C4 120.2(8) . .
C2 C3 C9 122.4(7) . .
C4 C3 C9 117.3(7) . .
C5 C4 C3 117.8(9) . .
C5 C4 C10 123.6(8) . .
C3 C4 C10 118.4(8) . .
C4 C5 C6 121.4(8) . .
C4 C5 C11 116.5(8) . .
C6 C5 C11 122.0(7) . .
C1 C6 C5 119.0(9) . .
C1 C6 C12 123.5(8) . .
C5 C6 C12 117.4(7) . .
N1 C7 C1 111.6(5) . .
N4 C8 C2 110.8(5) . .
N7 C9 C3 116.6(5) . .
N10 C10 C4 113.3(7) . .
N13 C11 C5 115.7(4) . .
N16 C12 C6 114.3(5) . .
C14 C13 N1 106.8(9) . .
C13 C14 C15 107.7(11) . .
N2 C15 C14 107.4(9) . .
N2 C15 C16 122.8(10) . .
C14 C15 C16 129.6(12) . .
N3 C16 C17 120.4(10) . .
N3 C16 C15 118.9(11) . .
C17 C16 C15 120.6(11) . .
C18 C17 C16 120.6(12) . .
C19 C18 C17 121.4(14) . .
C18 C19 C20 117.8(12) . .
N3 C20 C19 121.5(11) . .
C22 C21 N4 106.2(9) . .
C21 C22 C23 105.8(11) . .
N5 C23 C22 111.4(9) . .
N5 C23 C24 120.9(10) . .
C22 C23 C24 127.1(11) . .
N6 C24 C25 119.6(10) . .
N6 C24 C23 115.9(10) . .
C25 C24 C23 124.4(11) . .
C26 C25 C24 123.5(12) . .
C25 C26 C27 115.3(12) . .
C28 C27 C26 120.1(11) . .
N6 C28 C27 124.1(11) . .
N7 C29 C30 109.1(8) . .
C29 C30 C31 104.8(8) . .
N8 C31 C30 109.5(7) . .
N8 C31 C32 120.8(8) . .
C30 C31 C32 129.5(8) . .
N9 C32 C33 119.7(8) . .
N9 C32 C31 119.5(8) . .
C33 C32 C31 120.7(7) . .
C34 C33 C32 121.5(8) . .
C33 C34 C35 117.8(9) . .
C36 C35 C34 119.2(8) . .
N9 C36 C35 122.8(8) . .
C38 C37 N10 105.3(8) . .
C37 C38 C39 107.8(10) . .
N11 C39 C38 109.3(8) . .
N11 C39 C40 120.4(9) . .
C38 C39 C40 130.2(10) . .
N12 C40 C41 119.6(9) . .
N12 C40 C39 117.8(10) . .
C41 C40 C39 122.5(10) . .
C42 C41 C40 120.5(11) . .
C41 C42 C43 119.5(12) . .
C44 C43 C42 119.4(11) . .
C43 C44 N12 121.4(12) . .
C46 C45 N13 108.2(8) . .
C45 C46 C47 104.0(9) . .
N14 C47 C46 110.7(8) . .
N14 C47 C48 119.7(8) . .
C46 C47 C48 129.5(10) . .
C49 C48 N15 121.6(9) . .
C49 C48 C47 123.7(10) . .
N15 C48 C47 114.6(9) . .
C48 C49 C50 121.9(11) . .
C49 C50 C51 118.2(12) . .
C50 C51 C52 120.9(10) . .
N15 C52 C51 119.5(10) . .
N16 C53 C54 106.9(8) . .
C55 C54 C53 105.5(10) . .
N17 C55 C54 110.7(8) . .
N17 C55 C56 120.1(8) . .
C54 C55 C56 129.2(10) . .
N18 C56 C57 122.4(9) . .
N18 C56 C55 117.5(10) . .
C57 C56 C55 120.0(9) . .
C56 C57 C58 118.8(10) . .
C59 C58 C57 119.7(12) . .
C58 C59 C60 116.7(10) . .
N18 C60 C59 124.7(10) . .
O2 C61 O1 121.7(8) . .
O2 C61 C63 119.8(8) . .
O1 C61 C63 118.5(9) . .
O4 C62 O3 127.3(10) . .
O4 C62 C64 119.4(8) . .
O3 C62 C64 112.6(8) . .
N19 C63 C64 123.1(8) . .
N19 C63 C61 117.1(8) . .
C64 C63 C61 119.8(9) . .
C65 C64 C63 116.0(9) . .
C65 C64 C62 117.9(8) . .
C63 C64 C62 126.0(8) . .
C66 C65 C64 118.8(9) . .
C67 C66 C65 121.6(9) . .
C66 C67 N19 123.7(10) . .
O6 C68 O5 125.1(9) . .
O6 C68 C70 117.4(9) . .
O5 C68 C70 117.5(9) . .
O8 C69 O7 123.7(10) . .
O8 C69 C71 119.1(9) . .
O7 C69 C71 117.2(8) . .
C71 C70 N20 123.9(8) . .
C71 C70 C68 121.1(9) . .
N20 C70 C68 115.0(8) . .
C72 C71 C70 116.7(9) . .
C72 C71 C69 116.8(9) . .
C70 C71 C69 126.5(8) . .
C71 C72 C73 121.0(10) . .
C74 C73 C72 116.2(9) . .
N20 C74 C73 126.1(10) . .
N2 N1 C13 108.4(8) . .
N2 N1 C7 128.0(7) . .
C13 N1 C7 123.5(7) . .
C15 N2 N1 109.5(8) . .
C15 N2 Ag1 109.5(6) . .
N1 N2 Ag1 140.9(6) . .
C16 N3 C20 118.1(10) . .
C16 N3 Ag1 115.9(7) . .
C20 N3 Ag1 126.0(7) . .
N5 N4 C21 112.9(9) . .
N5 N4 C8 123.0(7) . .
C21 N4 C8 124.1(7) . .
C23 N5 N4 103.2(8) . .
C23 N5 Ag2 113.0(6) . .
N4 N5 Ag2 139.1(6) . .
C28 N6 C24 117.3(9) . .
C28 N6 Ag2 125.2(7) . .
C24 N6 Ag2 117.5(6) . .
C29 N7 N8 110.1(7) . .
C29 N7 C9 124.0(6) . .
N8 N7 C9 125.5(6) . .
C31 N8 N7 106.4(7) . .
C31 N8 Ag2 125.4(5) . .
N7 N8 Ag2 128.1(5) . .
C36 N9 C32 118.9(8) . .
C36 N9 Ag3 119.8(5) . .
C32 N9 Ag3 118.8(6) . .
N11 N10 C37 112.4(7) . .
N11 N10 C10 121.3(7) . .
C37 N10 C10 126.0(7) . .
N10 N11 C39 105.2(7) . .
N10 N11 Ag4 143.3(6) . .
C39 N11 Ag4 110.6(5) . .
C40 N12 C44 119.4(10) . .
C40 N12 Ag4 120.0(6) . .
C44 N12 Ag4 120.5(8) . .
N14 N13 C45 112.1(7) . .
N14 N13 C11 124.5(6) . .
C45 N13 C11 123.4(6) . .
N13 N14 C47 105.0(7) . .
N13 N14 Ag5 138.3(6) . .
C47 N14 Ag5 116.7(5) . .
C52 N15 C48 117.8(10) . .
C52 N15 Ag5 124.2(7) . .
C48 N15 Ag5 118.0(6) . .
N17 N16 C53 111.5(7) . .
N17 N16 C12 125.5(6) . .
C53 N16 C12 122.9(7) . .
N16 N17 C55 105.5(7) . .
N16 N17 Ag6 141.3(6) . .
C55 N17 Ag6 108.4(5) . .
C60 N18 C56 117.3(10) . .
C60 N18 Ag6 120.8(7) . .
C56 N18 Ag6 121.9(7) . .
C67 N19 C63 116.7(8) . .
C67 N19 Ag1 125.1(7) . 2_565
C63 N19 Ag1 118.1(6) . 2_565
C74 N20 C70 116.0(8) . .
C74 N20 Ag4 122.6(7) . .
C70 N20 Ag4 121.4(6) . .
O10 N21 O9 121.0(11) . .
O10 N21 O11 116.8(11) . .
O9 N21 O11 121.3(10) . .
O13' N22 O12 140(2) . .
O13' N22 O13 67(2) . .
O12 N22 O13 142(2) . .
O13' N22 O14 79(2) . .
O12 N22 O14 96.6(17) . .
O13 N22 O14 118.4(19) . .
C61 O1 Ag2 138.4(6) . 2_565
C61 O1 Ag1 114.6(6) . 2_565
Ag2 O1 Ag1 106.8(3) 2_565 2_565
C61 O2 Ag3 122.0(6) . 2_565
C62 O3 Ag3 94.4(6) . .
C68 O5 Ag5 135.7(7) . .
C68 O5 Ag4 116.5(6) . .
Ag5 O5 Ag4 106.5(3) . .
C68 O6 Ag6 122.9(6) . .
C69 O7 Ag6 98.1(6) . 2_566
N22 O13 O13' 55.6(18) . .
N22 O13' O13 58(2) . .
N22 O13' O14 55.5(16) . .
O13 O13' O14 97(2) . .
N22 O14 O13' 45.4(14) . .

loop_
_geom_bond_atom_site_label_1
_geom_bond_atom_site_label_2
_geom_bond_distance
_geom_bond_site_symmetry_2
Ag1 N19 2.210(7) 2_565
Ag1 N3 2.253(9) .
Ag1 N2 2.386(7) .
Ag1 O1 2.410(7) 2_565
Ag2 O1 2.280(6) 2_565
Ag2 N8 2.352(7) .
Ag2 N6 2.368(8) .
Ag2 N5 2.431(7) .
Ag2 Ag3 3.0272(11) .
Ag3 O2 2.215(7) 2_565
Ag3 N9 2.296(7) .
Ag3 O3 2.415(7) .
Ag4 N20 2.267(8) .
Ag4 N12 2.278(9) .
Ag4 O5 2.486(8) .
Ag4 N11 2.488(7) .
Ag5 O5 2.144(7) .
Ag5 N14 2.306(7) .
Ag5 N15 2.346(9) .
Ag5 Ag6 3.0526(12) .
Ag6 O6 2.237(7) .
Ag6 N18 2.282(9) .
Ag6 O7 2.419(7) 2_566
Ag6 N17 2.571(7) .
C1 C6 1.364(13) .
C1 C2 1.410(13) .
C1 C7 1.576(10) .
C2 C3 1.372(13) .
C2 C8 1.525(10) .
C3 C4 1.443(12) .
C3 C9 1.533(10) .
C4 C5 1.383(12) .
C4 C10 1.514(13) .
C5 C6 1.409(14) .
C5 C11 1.542(10) .
C6 C12 1.569(10) .
C7 N1 1.448(9) .
C8 N4 1.466(9) .
C9 N7 1.389(8) .
C10 N10 1.445(11) .
C11 N13 1.441(9) .
C12 N16 1.413(9) .
C13 C14 1.330(15) .
C13 N1 1.375(14) .
C14 C15 1.393(15) .
C15 N2 1.309(14) .
C15 C16 1.412(15) .
C16 N3 1.310(14) .
C16 C17 1.393(17) .
C17 C18 1.296(15) .
C18 C19 1.289(17) .
C19 C20 1.426(18) .
C20 N3 1.316(13) .
C21 C22 1.324(15) .
C21 N4 1.342(14) .
C22 C23 1.393(15) .
C23 N5 1.313(14) .
C23 C24 1.473(14) .
C24 N6 1.349(14) .
C24 C25 1.372(16) .
C25 C26 1.343(15) .
C26 C27 1.376(18) .
C27 C28 1.350(17) .
C28 N6 1.313(12) .
C29 N7 1.331(11) .
C29 C30 1.334(12) .
C30 C31 1.410(12) .
C31 N8 1.320(11) .
C31 C32 1.440(11) .
C32 N9 1.329(10) .
C32 C33 1.392(13) .
C33 C34 1.348(12) .
C34 C35 1.367(12) .
C35 C36 1.367(13) .
C36 N9 1.328(10) .
C37 C38 1.344(12) .
C37 N10 1.344(12) .
C38 C39 1.355(14) .
C39 N11 1.345(13) .
C39 C40 1.468(13) .
C40 N12 1.323(14) .
C40 C41 1.380(16) .
C41 C42 1.347(14) .
C42 C43 1.349(17) .
C43 C44 1.347(17) .
C44 N12 1.360(12) .
C45 C46 1.346(13) .
C45 N13 1.357(12) .
C46 C47 1.405(13) .
C47 N14 1.355(12) .
C47 C48 1.462(13) .
C48 C49 1.329(15) .
C48 N15 1.357(13) .
C49 C50 1.334(13) .
C50 C51 1.343(16) .
C51 C52 1.388(17) .
C52 N15 1.352(12) .
C53 N16 1.350(12) .
C53 C54 1.374(14) .
C54 C55 1.370(13) .
C55 N17 1.350(12) .
C55 C56 1.452(13) .
C56 N18 1.318(12) .
C56 C57 1.375(15) .
C57 C58 1.389(14) .
C58 C59 1.345(15) .
C59 C60 1.394(17) .
C60 N18 1.318(12) .
C61 O2 1.222(11) .
C61 O1 1.229(11) .
C61 C63 1.485(12) .
C62 O4 1.195(10) .
C62 O3 1.253(10) .
C62 C64 1.503(14) .
C63 N19 1.348(12) .
C63 C64 1.408(13) .
C64 C65 1.400(12) .
C65 C66 1.353(14) .
C66 C67 1.308(14) .
C67 N19 1.334(11) .
C68 O6 1.185(11) .
C68 O5 1.253(12) .
C68 C70 1.500(12) .
C69 O8 1.221(10) .
C69 O7 1.248(11) .
C69 C71 1.455(14) .
C70 C71 1.373(13) .
C70 N20 1.378(12) .
C71 C72 1.366(12) .
C72 C73 1.412(14) .
C73 C74 1.358(14) .
C74 N20 1.303(11) .
N1 N2 1.326(9) .
N4 N5 1.339(9) .
N7 N8 1.344(8) .
N10 N11 1.316(8) .
N13 N14 1.307(8) .
N16 N17 1.327(9) .
N19 Ag1 2.210(7) 2_565
N21 O10 1.207(11) .
N21 O9 1.209(11) .
N21 O11 1.259(13) .
N22 O13' 1.13(3) .
N22 O12 1.142(17) .
N22 O13 1.16(2) .
N22 O14 1.31(2) .
O1 Ag2 2.280(6) 2_565
O1 Ag1 2.410(7) 2_565
O2 Ag3 2.215(7) 2_565
O7 Ag6 2.419(7) 2_566
O13 O13' 1.26(4) .
O13' O14 1.56(3) .
O1W O1W' 1.18(3) .
O2W O2W' 1.23(4) .
